data_2200642
loop_
_publ_author_name
'Anwar Usman'
'Ibrahim Abdul Razak'
'Hoong-Kun Fun'
'Suchada Chantrapromma'
'Yan Zhang'
'Jian-Hua Xu'

_publ_section_title
;
 4-[\a-Benzoyl-\a-(2-phenylethynyl)methylene]isoquinoline-1,3-dione
;
_journal_issue 11
_journal_name_full 'Acta Crystallographica Section E'
_journal_page_first o1055
_journal_page_last o1057
_journal_paper_doi 10.1107/S1600536801016956
_journal_volume 57
_journal_year 2001
_chemical_formula_iupac 'C25 H15 N O3'
_chemical_formula_moiety 'C25 H15 N O3'
_chemical_formula_sum 'C25 H15 N O3'
_chemical_formula_weight 377.38
_chemical_name_systematic
;
4-[\a-benzoyl-\a-(2-phenylethynyl)methylene]isoquinoline-1,3-dione
;
_space_group_IT_number 2
_symmetry_cell_setting triclinic
_symmetry_space_group_name_Hall '-P 1'
_symmetry_space_group_name_H-M 'P -1'
_audit_creation_method SHELXL-97
_cell_angle_alpha 102.2730(10)
_cell_angle_beta 100.5620(10)
_cell_angle_gamma 100.7030(10)
_cell_formula_units_Z 2
_cell_length_a 7.5566(5)
_cell_length_b 10.3679(7)
_cell_length_c 12.7275(8)
_cell_measurement_reflns_used 3718
_cell_measurement_temperature 293(2)
_cell_measurement_theta_max 29.55
_cell_measurement_theta_min 1.68
_cell_volume 931.28(11)
_computing_cell_refinement 'SAINT (Siemens, 1996)'
_computing_data_collection 'SMART (Siemens, 1996)'
_computing_data_reduction SAINT
_computing_molecular_graphics SHELXTL
_computing_publication_material
;
SHELXTL, PARST (Nardelli, 1995) and PLATON (Spek, 1990)
;
_computing_structure_refinement SHELXTL
_computing_structure_solution 'SHELXTL (Sheldrick, 1997)'
_diffrn_ambient_temperature 293(2)
_diffrn_detector_area_resol_mean 8.33
_diffrn_measured_fraction_theta_full .965
_diffrn_measured_fraction_theta_max .965
_diffrn_measurement_device_type 'Siemens SMART CCD area-detector'
_diffrn_measurement_method \w
_diffrn_radiation_monochromator graphite
_diffrn_radiation_source 'fine-focus sealed tube'
_diffrn_radiation_type MoK\a
_diffrn_radiation_wavelength .71073
_diffrn_reflns_av_R_equivalents .067
_diffrn_reflns_av_sigmaI/netI .1407
_diffrn_reflns_limit_h_max 8
_diffrn_reflns_limit_h_min -8
_diffrn_reflns_limit_k_max 12
_diffrn_reflns_limit_k_min -7
_diffrn_reflns_limit_l_max 15
_diffrn_reflns_limit_l_min -15
_diffrn_reflns_number 5135
_diffrn_reflns_theta_full 25.00
_diffrn_reflns_theta_max 25.00
_diffrn_reflns_theta_min 1.68
_diffrn_standards_decay_% negligible
_diffrn_standards_interval_count none
_diffrn_standards_number 0
_exptl_absorpt_coefficient_mu .089
_exptl_absorpt_correction_T_max .984
_exptl_absorpt_correction_T_min .970
_exptl_absorpt_correction_type empirical
_exptl_absorpt_process_details '(SADABS; Sheldrick, 1996)'
_exptl_crystal_colour yellow
_exptl_crystal_density_diffrn 1.346
_exptl_crystal_density_method 'not measured'
_exptl_crystal_description block
_exptl_crystal_F_000 392
_exptl_crystal_size_max .34
_exptl_crystal_size_mid .22
_exptl_crystal_size_min .18
_refine_diff_density_max .35
_refine_diff_density_min -.33
_refine_ls_extinction_coef .077(10)
_refine_ls_extinction_method SHELXTL
_refine_ls_goodness_of_fit_ref .91
_refine_ls_hydrogen_treatment mixed
_refine_ls_matrix_type full
_refine_ls_number_parameters 271
_refine_ls_number_reflns 3151
_refine_ls_number_restraints 0
_refine_ls_restrained_S_all .91
_refine_ls_R_factor_all .099
_refine_ls_R_factor_gt .074
_refine_ls_shift/su_max <0.001
_refine_ls_shift/su_mean <0.001
_refine_ls_structure_factor_coef Fsqd
_refine_ls_weighting_details 'calc w = 1/[\s^2^(Fo^2^)+(0.0735P)^2^] where P = (Fo^2^+2Fc^2^)/3'
_refine_ls_weighting_scheme calc
_refine_ls_wR_factor_ref .195
_reflns_number_gt 1918
_reflns_number_total 3151
_reflns_threshold_expression I>2\s(I)
_cod_data_source_file ci6064.cif
_cod_data_source_block I
_cod_depositor_comments
;
The following automatic conversions were performed:
'_symmetry_cell_setting' value 'Triclinic' changed to 'triclinic'
according to '/home/saulius/struct/CIF-dictionaries/cif_core.dic'
dictionary named 'cif_core.dic' version 2.4.1 from 2010-06-29.

Automatic conversion script
Id: cif_fix_enum 1527 2010-12-29 10:47:43Z saulius 

The following automatic conversions were performed:

'_symmetry_cell_setting' value 'Triclinic' changed to 'triclinic'
according to /home/saulius/struct/CIF-dictionaries/cif_core.dic
dictionary named 'cif_core.dic' version 2.4.1 from 2010-06-29.

Automatic conversion script
Id: cif_fix_values 1715 2011-07-08 13:25:40Z adriana 
;
_cod_database_code 2200642
_cod_database_fobs_code 2200642

loop_
_symmetry_equiv_pos_as_xyz
'x, y, z'
'-x, -y, -z'

loop_
_atom_site_label
_atom_site_fract_x
_atom_site_fract_y
_atom_site_fract_z
_atom_site_U_iso_or_equiv
_atom_site_adp_type
_atom_site_calc_flag
_atom_site_refinement_flags
_atom_site_occupancy
_atom_site_disorder_assembly
_atom_site_disorder_group
_atom_site_type_symbol
O1 -.4918(3) -.5972(2) -.13467(17) .0542(7) Uani d . 1 . . O
O2 -.2570(4) -.1525(2) .01873(17) .0619(7) Uani d . 1 . . O
O3 -.4693(3) -.1049(2) -.36443(18) .0559(7) Uani d . 1 . . O
N1 -.3748(4) -.3734(3) -.0629(2) .0414(7) Uani d . 1 . . N
H1A -.398(4) -.377(3) -.005(3) .044(9) Uiso d . 1 . . H
C1 -.2972(4) -.3435(3) -.2645(2) .0330(7) Uani d . 1 . . C
C2 -.2354(4) -.3373(3) -.3609(2) .0418(8) Uani d . 1 . . C
H2A -.1844 -.2534 -.3713 .050 Uiso calc R 1 . . H
C3 -.2493(5) -.4540(3) -.4405(3) .0519(9) Uani d . 1 . . C
H3A -.2109 -.4474 -.5049 .062 Uiso calc R 1 . . H
C4 -.3184(5) -.5796(3) -.4270(3) .0493(8) Uani d . 1 . . C
H4A -.3274 -.6576 -.4816 .059 Uiso calc R 1 . . H
C5 -.3746(4) -.5886(3) -.3310(3) .0441(8) Uani d . 1 . . C
H5A -.4205 -.6734 -.3206 .053 Uiso calc R 1 . . H
C6 -.3632(4) -.4724(3) -.2500(2) .0348(7) Uani d . 1 . . C
C7 -.4167(4) -.4871(3) -.1472(2) .0393(7) Uani d . 1 . . C
C8 -.3000(4) -.2426(3) -.0653(2) .0377(7) Uani d . 1 . . C
C9 -.2880(3) -.2212(3) -.1776(2) .0327(7) Uani d . 1 . . C
C10 -.2815(4) -.0947(3) -.1910(2) .0343(7) Uani d . 1 . . C
C11 -.2649(4) .0218(3) -.1047(2) .0400(7) Uani d . 1 . . C
C12 -.2451(4) .1249(3) -.0370(3) .0431(8) Uani d . 1 . . C
C13 -.2161(4) .2361(3) .0581(2) .0384(7) Uani d . 1 . . C
C14 -.2562(4) .2101(3) .1548(3) .0457(8) Uani d . 1 . . C
H14A -.3022 .1213 .1570 .055 Uiso calc R 1 . . H
C15 -.2283(5) .3147(4) .2476(3) .0546(9) Uani d . 1 . . C
H15A -.2566 .2968 .3120 .065 Uiso calc R 1 . . H
C16 -.1584(5) .4462(4) .2447(3) .0601(10) Uani d . 1 . . C
H16A -.1382 .5169 .3076 .072 Uiso calc R 1 . . H
C17 -.1186(5) .4736(4) .1498(3) .0569(9) Uani d . 1 . . C
H17A -.0714 .5625 .1484 .068 Uiso calc R 1 . . H
C18 -.1483(4) .3694(3) .0563(3) .0493(8) Uani d . 1 . . C
H18A -.1229 .3884 -.0083 .059 Uiso calc R 1 . . H
C19 -.3155(4) -.0618(3) -.3040(2) .0370(7) Uani d . 1 . . C
C20 -.1625(4) .0263(3) -.3304(2) .0358(7) Uani d . 1 . . C
C21 .0167(4) .0594(3) -.2653(2) .0439(8) Uani d . 1 . . C
H21A .029(4) .011(3) -.205(3) .055(9) Uiso d . 1 . . H
C22 .1587(5) .1403(3) -.2928(3) .0549(9) Uani d . 1 . . C
H22A .2780 .1633 -.2484 .066 Uiso calc R 1 . . H
C23 .1222(5) .1872(3) -.3870(3) .0581(10) Uani d . 1 . . C
H23A .2179 .2405 -.4065 .070 Uiso calc R 1 . . H
C24 -.0544(5) .1552(3) -.4517(3) .0545(9) Uani d . 1 . . C
H24A -.0774 .1879 -.5142 .065 Uiso calc R 1 . . H
C25 -.1983(4) .0754(3) -.4250(2) .0454(8) Uani d . 1 . . C
H25A -.3176 .0543 -.4691 .055 Uiso calc R 1 . . H

loop_
_atom_site_aniso_label
_atom_site_aniso_U_11
_atom_site_aniso_U_22
_atom_site_aniso_U_33
_atom_site_aniso_U_12
_atom_site_aniso_U_13
_atom_site_aniso_U_23
O1 .0770(16) .0444(14) .0475(14) .0112(11) .0248(12) .0191(11)
O2 .0987(18) .0518(15) .0241(12) .0014(13) .0105(12) .0037(11)
O3 .0535(13) .0687(16) .0445(13) .0110(11) .0005(11) .0241(12)
N1 .0605(16) .0428(16) .0249(14) .0096(12) .0163(12) .0140(12)
C1 .0356(14) .0417(17) .0249(14) .0158(12) .0077(12) .0087(13)
C2 .0551(18) .0438(19) .0344(16) .0168(14) .0195(14) .0145(15)
C3 .075(2) .058(2) .0335(17) .0259(18) .0269(16) .0119(16)
C4 .066(2) .046(2) .0376(17) .0238(16) .0170(16) .0025(15)
C5 .0507(17) .0365(18) .0468(19) .0134(14) .0127(15) .0103(15)
C6 .0389(14) .0383(17) .0308(15) .0135(12) .0114(13) .0097(13)
C7 .0477(16) .0401(18) .0355(17) .0128(13) .0117(14) .0171(15)
C8 .0495(16) .0399(18) .0259(16) .0106(13) .0106(13) .0111(14)
C9 .0359(14) .0381(17) .0246(14) .0075(12) .0098(12) .0077(13)
C10 .0390(14) .0363(17) .0276(15) .0081(12) .0105(12) .0062(13)
C11 .0491(16) .0386(18) .0356(17) .0091(13) .0165(14) .0117(15)
C12 .0519(17) .0401(18) .0384(18) .0116(14) .0170(15) .0062(15)
C13 .0426(15) .0408(18) .0348(16) .0165(13) .0144(13) .0052(14)
C14 .0504(17) .0469(19) .0438(18) .0137(14) .0172(15) .0129(16)
C15 .063(2) .070(3) .0366(18) .0236(18) .0205(16) .0113(18)
C16 .064(2) .069(3) .042(2) .0272(19) .0144(17) -.0093(18)
C17 .062(2) .041(2) .064(2) .0104(15) .0210(18) .0005(18)
C18 .0616(19) .047(2) .0426(19) .0154(15) .0215(16) .0082(16)
C19 .0521(17) .0372(17) .0267(15) .0172(13) .0103(14) .0117(13)
C20 .0533(16) .0332(16) .0268(15) .0161(13) .0150(13) .0100(13)
C21 .0560(18) .046(2) .0310(16) .0110(14) .0109(14) .0118(15)
C22 .0563(19) .058(2) .047(2) .0031(16) .0134(16) .0121(18)
C23 .078(2) .045(2) .059(2) .0098(17) .035(2) .0173(18)
C24 .083(2) .052(2) .049(2) .0301(18) .0335(19) .0299(18)
C25 .0601(18) .0488(19) .0373(17) .0246(15) .0150(15) .0185(15)

loop_
_atom_type_symbol
_atom_type_description
_atom_type_scat_dispersion_real
_atom_type_scat_dispersion_imag
_atom_type_scat_source
C C .0033 .0016 'International Tables Vol C Tables 4.2.6.8 and 6.1.1.4'
H H .0000 .0000 'International Tables Vol C Tables 4.2.6.8 and 6.1.1.4'
N N .0061 .0033 'International Tables Vol C Tables 4.2.6.8 and 6.1.1.4'
O O .0106 .0060 'International Tables Vol C Tables 4.2.6.8 and 6.1.1.4'

loop_
_geom_angle_atom_site_label_1
_geom_angle_atom_site_label_2
_geom_angle_atom_site_label_3
_geom_angle
_geom_angle_publ_flag
C7 N1 C8 127.2(3) ?
C7 N1 H1A 120(2) ?
C8 N1 H1A 112(2) ?
C6 C1 C2 117.4(3) ?
C6 C1 C9 119.9(2) ?
C2 C1 C9 122.7(3) ?
C3 C2 C1 120.7(3) ?
C3 C2 H2A 119.7 ?
C1 C2 H2A 119.7 ?
C4 C3 C2 121.5(3) ?
C4 C3 H3A 119.3 ?
C2 C3 H3A 119.3 ?
C3 C4 C5 118.9(3) ?
C3 C4 H4A 120.5 ?
C5 C4 H4A 120.5 ?
C4 C5 C6 120.7(3) ?
C4 C5 H5A 119.7 ?
C6 C5 H5A 119.7 ?
C5 C6 C1 120.8(3) ?
C5 C6 C7 118.7(3) ?
C1 C6 C7 120.5(3) ?
O1 C7 N1 120.2(3) ?
O1 C7 C6 122.8(3) ?
N1 C7 C6 117.0(3) ?
O2 C8 N1 119.8(3) ?
O2 C8 C9 124.1(3) ?
N1 C8 C9 116.1(3) ?
C10 C9 C1 126.3(2) ?
C10 C9 C8 117.4(3) ?
C1 C9 C8 116.2(2) ?
C9 C10 C11 124.8(2) yes
C9 C10 C19 123.9(2) yes
C11 C10 C19 110.8(2) yes
C12 C11 C10 175.2(3) yes
C11 C12 C13 170.3(3) yes
C14 C13 C18 118.9(3) ?
C14 C13 C12 119.3(3) ?
C18 C13 C12 121.7(3) ?
C15 C14 C13 120.5(3) ?
C15 C14 H14A 119.7 ?
C13 C14 H14A 119.7 ?
C14 C15 C16 119.7(3) ?
C14 C15 H15A 120.2 ?
C16 C15 H15A 120.2 ?
C17 C16 C15 120.5(3) ?
C17 C16 H16A 119.8 ?
C15 C16 H16A 119.8 ?
C16 C17 C18 120.1(3) ?
C16 C17 H17A 120.0 ?
C18 C17 H17A 120.0 ?
C17 C18 C13 120.3(3) ?
C17 C18 H18A 119.9 ?
C13 C18 H18A 119.9 ?
O3 C19 C20 123.7(2) ?
O3 C19 C10 118.2(2) ?
C20 C19 C10 118.0(2) ?
C21 C20 C25 119.5(3) ?
C21 C20 C19 121.5(2) ?
C25 C20 C19 119.0(3) ?
C22 C21 C20 120.5(3) ?
C22 C21 H21A 126.5(17) ?
C20 C21 H21A 112.7(17) ?
C21 C22 C23 119.6(3) ?
C21 C22 H22A 120.2 ?
C23 C22 H22A 120.2 ?
C24 C23 C22 120.3(3) ?
C24 C23 H23A 119.8 ?
C22 C23 H23A 119.8 ?
C23 C24 C25 120.9(3) ?
C23 C24 H24A 119.6 ?
C25 C24 H24A 119.6 ?
C24 C25 C20 119.2(3) ?
C24 C25 H25A 120.4 ?
C20 C25 H25A 120.4 ?

loop_
_geom_bond_atom_site_label_1
_geom_bond_atom_site_label_2
_geom_bond_site_symmetry_2
_geom_bond_distance
_geom_bond_publ_flag
O1 C7 . 1.233(3) ?
O2 C8 . 1.207(3) ?
O3 C19 . 1.214(3) ?
N1 C7 . 1.356(4) yes
N1 C8 . 1.378(4) yes
N1 H1A . .80(3) ?
C1 C6 . 1.399(4) yes
C1 C2 . 1.401(4) ?
C1 C9 . 1.476(4) yes
C2 C3 . 1.376(4) ?
C2 H2A . .9300 ?
C3 C4 . 1.369(4) ?
C3 H3A . .93 ?
C4 C5 . 1.379(4) ?
C4 H4A . .93 ?
C5 C6 . 1.387(4) ?
C5 H5A . .93 ?
C6 C7 . 1.468(4) ?
C8 C9 . 1.508(4) yes
C9 C10 . 1.350(4) yes
C10 C11 . 1.418(4) yes
C10 C19 . 1.535(4) yes
C11 C12 . 1.186(4) yes
C12 C13 . 1.435(4) yes
C13 C14 . 1.388(4) ?
C13 C18 . 1.389(4) ?
C14 C15 . 1.377(4) ?
C14 H14A . .93 ?
C15 C16 . 1.378(5) ?
C15 H15A . .93 ?
C16 C17 . 1.371(5) ?
C16 H16A . .93 ?
C17 C18 . 1.378(4) ?
C17 H17A . .93 ?
C18 H18A . .93 ?
C19 C20 . 1.472(4) yes
C20 C21 . 1.391(4) ?
C20 C25 . 1.405(4) ?
C21 C22 . 1.380(4) ?
C21 H21A . 1.00(3) ?
C22 C23 . 1.389(4) ?
C22 H22A . .93 ?
C23 C24 . 1.373(5) ?
C23 H23A . .93 ?
C24 C25 . 1.379(4) ?
C24 H24A . .93 ?
C25 H25A . .93 ?

loop_
_geom_hbond_atom_site_label_D
_geom_hbond_atom_site_label_H
_geom_hbond_atom_site_label_A
_geom_hbond_site_symmetry_A
_geom_hbond_distance_DH
_geom_hbond_distance_HA
_geom_hbond_distance_DA
_geom_hbond_angle_DHA
_geom_hbond_publ_flag
N1 H1A O1 2_445 .79(4) 2.14(3) 2.928(3) 170(3) yes

loop_
_geom_torsion_atom_site_label_1
_geom_torsion_atom_site_label_2
_geom_torsion_atom_site_label_3
_geom_torsion_atom_site_label_4
_geom_torsion
C6 C1 C2 C3 3.5(4)
C9 C1 C2 C3 -179.0(3)
C1 C2 C3 C4 -1.9(5)
C2 C3 C4 C5 -.2(5)
C3 C4 C5 C6 .7(5)
C4 C5 C6 C1 1.0(4)
C4 C5 C6 C7 -177.3(3)
C2 C1 C6 C5 -3.0(4)
C9 C1 C6 C5 179.4(2)
C2 C1 C6 C7 175.2(3)
C9 C1 C6 C7 -2.4(4)
C8 N1 C7 O1 -176.4(3)
C8 N1 C7 C6 5.5(4)
C5 C6 C7 O1 -8.9(4)
C1 C6 C7 O1 172.9(3)
C5 C6 C7 N1 169.2(3)
C1 C6 C7 N1 -9.0(4)
C7 N1 C8 O2 -174.4(3)
C7 N1 C8 C9 9.0(4)
C6 C1 C9 C10 -159.1(3)
C2 C1 C9 C10 23.5(4)
C6 C1 C9 C8 16.6(4)
C2 C1 C9 C8 -160.9(3)
O2 C8 C9 C10 -19.9(4)
N1 C8 C9 C10 156.4(3)
O2 C8 C9 C1 164.0(3)
N1 C8 C9 C1 -19.6(4)
C1 C9 C10 C11 -177.2(2)
C8 C9 C10 C11 7.2(4)
C1 C9 C10 C19 10.8(4)
C8 C9 C10 C19 -164.8(2)
C18 C13 C14 C15 -.3(5)
C12 C13 C14 C15 179.5(3)
C13 C14 C15 C16 -.6(5)
C14 C15 C16 C17 .8(5)
C15 C16 C17 C18 .0(5)
C16 C17 C18 C13 -1.0(5)
C14 C13 C18 C17 1.1(5)
C12 C13 C18 C17 -178.7(3)
C9 C10 C19 O3 65.9(4)
C11 C10 C19 O3 -107.1(3)
C9 C10 C19 C20 -117.3(3)
C11 C10 C19 C20 69.8(3)
O3 C19 C20 C21 -172.0(3)
C10 C19 C20 C21 11.4(4)
O3 C19 C20 C25 6.7(5)
C10 C19 C20 C25 -170.0(3)
C25 C20 C21 C22 .2(5)
C19 C20 C21 C22 178.9(3)
C20 C21 C22 C23 -.9(5)
C21 C22 C23 C24 1.1(5)
C22 C23 C24 C25 -.6(5)
C23 C24 C25 C20 -.1(5)
C21 C20 C25 C24 .3(5)
C19 C20 C25 C24 -178.4(3)
